data_1554464
loop_
_publ_author_name
'Beltran, Fr\'ed\'eric'
'Andna, Lucile'
'Miesch, Laurence'

_publ_section_title
;
 Spirocyclization of keto-ynesulfonamides promoted by quaternary ammonium
 salts
;
_journal_issue 3
_journal_name_full 'Organic Chemistry Frontiers'
_journal_page_first 373
_journal_paper_doi 10.1039/C8QO00937F
_journal_volume 6
_journal_year 2019
_chemical_formula_moiety 'C22 H25 N O3 S'
_chemical_formula_sum 'C22 H25 N O3 S'
_chemical_formula_weight 383.49
_space_group_crystal_system triclinic
_space_group_IT_number 2
_space_group_name_Hall '-P 1'
_space_group_name_H-M_alt 'P -1'
_atom_sites_solution_hydrogens geom
_audit_creation_method SHELXL-2014/6
_audit_update_record
;
2018-08-27 deposited with the CCDC.
2018-12-14 downloaded from the CCDC.
;
_cell_angle_alpha 85.307(2)
_cell_angle_beta 84.129(2)
_cell_angle_gamma 85.070(2)
_cell_formula_units_Z 2
_cell_length_a 7.6023(4)
_cell_length_b 7.8229(4)
_cell_length_c 16.7412(9)
_cell_measurement_reflns_used 10000
_cell_measurement_temperature 173(2)
_cell_measurement_theta_max 25.
_cell_measurement_theta_min 2.5
_cell_volume 984.06(9)
_computing_cell_refinement 'Bruker SAINT'
_computing_data_collection 'Bruker APEX2'
_computing_data_reduction 'Bruker SAINT'
_computing_molecular_graphics 'Bruker SHELXTL'
_computing_publication_material 'Bruker SHELXTL'
_computing_structure_refinement 'SHELXL-2014 (Sheldrick 2014)'
_computing_structure_solution 'SHELXS-97 (Sheldrick 2008)'
_diffrn_ambient_temperature 173(2)
_diffrn_measured_fraction_theta_full 0.965
_diffrn_measured_fraction_theta_max 0.908
_diffrn_measurement_device_type 'Bruker APEX-II CCD'
_diffrn_measurement_method '\f and \w scans'
_diffrn_radiation_type MoK\a
_diffrn_radiation_wavelength 0.71073
_diffrn_reflns_av_R_equivalents 0.0340
_diffrn_reflns_av_unetI/netI 0.0446
_diffrn_reflns_Laue_measured_fraction_full 0.965
_diffrn_reflns_Laue_measured_fraction_max 0.908
_diffrn_reflns_limit_h_max 10
_diffrn_reflns_limit_h_min -10
_diffrn_reflns_limit_k_max 9
_diffrn_reflns_limit_k_min -10
_diffrn_reflns_limit_l_max 23
_diffrn_reflns_limit_l_min -23
_diffrn_reflns_number 10272
_diffrn_reflns_point_group_measured_fraction_full 0.965
_diffrn_reflns_point_group_measured_fraction_max 0.908
_diffrn_reflns_theta_full 25.042
_diffrn_reflns_theta_max 30.098
_diffrn_reflns_theta_min 2.453
_exptl_absorpt_coefficient_mu 0.187
_exptl_absorpt_correction_T_max 0.989
_exptl_absorpt_correction_T_min 0.961
_exptl_absorpt_correction_type multi-scan
_exptl_absorpt_process_details sadabs
_exptl_crystal_colour colorless
_exptl_crystal_density_diffrn 1.294
_exptl_crystal_density_meas ?
_exptl_crystal_description prism
_exptl_crystal_F_000 408
_exptl_crystal_size_max 0.120
_exptl_crystal_size_mid 0.100
_exptl_crystal_size_min 0.100
_refine_diff_density_max 0.335
_refine_diff_density_min -0.329
_refine_diff_density_rms 0.048
_refine_ls_extinction_method none
_refine_ls_goodness_of_fit_ref 1.001
_refine_ls_hydrogen_treatment constr
_refine_ls_matrix_type full
_refine_ls_number_parameters 245
_refine_ls_number_reflns 5291
_refine_ls_number_restraints 0
_refine_ls_restrained_S_all 1.001
_refine_ls_R_factor_all 0.0583
_refine_ls_R_factor_gt 0.0456
_refine_ls_shift/su_max 0.003
_refine_ls_shift/su_mean 0.003
_refine_ls_structure_factor_coef Fsqd
_refine_ls_weighting_details 'w=1/[\s^2^(Fo^2^)+(0.0534P)^2^+0.4338P] where P=(Fo^2^+2Fc^2^)/3'
_refine_ls_weighting_scheme calc
_refine_ls_wR_factor_gt 0.1183
_refine_ls_wR_factor_ref 0.1267
_reflns_Friedel_coverage 0.000
_reflns_number_gt 4278
_reflns_number_total 5291
_reflns_threshold_expression 'I > 2\s(I)'
_cod_data_source_file c8qo00937f3.cif
_cod_data_source_block e4355A_a
_cod_depositor_comments
;
The following automatic conversions were performed:

data item '_exptl_crystal_density_meas' value 'none' was changed to
'?' -- the value is perceived as not measured.

Automatic conversion script
Id: cif_fix_values 6909 2019-04-08 15:41:33Z antanas 
;
_cod_database_code 1554464
_shelx_space_group_comment
;
The symmetry employed for this shelxl refinement is uniquely defined
by the following loop, which should always be used as a source of
symmetry information in preference to the above space-group names.
They are only intended as comments.
;
_shelx_estimated_absorpt_t_min 0.978
_shelx_estimated_absorpt_t_max 0.982
_shelxl_version_number 2014/6

loop_
_space_group_symop_operation_xyz
'x, y, z'
'-x, -y, -z'

loop_
_atom_site_label
_atom_site_type_symbol
_atom_site_fract_x
_atom_site_fract_y
_atom_site_fract_z
_atom_site_U_iso_or_equiv
_atom_site_adp_type
_atom_site_occupancy
_atom_site_site_symmetry_order
_atom_site_calc_flag
_atom_site_refinement_flags_posn
_atom_site_refinement_flags_adp
N1 N 0.36649(15) 0.28281(16) 0.25330(8) 0.0274(3) Uani 1 1 d . .
C1 C 0.23628(19) 0.4025(2) 0.29563(10) 0.0372(4) Uani 1 1 d . .
H1A H 0.1168 0.3590 0.3023 0.045 Uiso 1 1 calc R U
H1B H 0.2301 0.5179 0.2665 0.045 Uiso 1 1 calc R U
C2 C 0.30972(18) 0.4073(2) 0.37648(9) 0.0331(3) Uani 1 1 d . .
H2A H 0.2735 0.3092 0.4140 0.040 Uiso 1 1 calc R U
H2B H 0.2697 0.5161 0.4014 0.040 Uiso 1 1 calc R U
C3 C 0.51004(17) 0.39402(18) 0.35411(8) 0.0242(3) Uani 1 1 d . .
C4 C 0.53454(16) 0.25398(17) 0.29221(8) 0.0230(3) Uani 1 1 d . .
H4 H 0.6356 0.2806 0.2513 0.028 Uiso 1 1 calc R U
C5 C 0.62138(19) 0.35209(19) 0.42525(9) 0.0273(3) Uani 1 1 d . .
O1 O 0.57412(16) 0.27249(16) 0.48764(7) 0.0376(3) Uani 1 1 d . .
C6 C 0.7942(2) 0.4361(2) 0.40700(10) 0.0364(4) Uani 1 1 d . .
H6A H 0.8962 0.3484 0.4070 0.044 Uiso 1 1 calc R U
H6B H 0.8067 0.5185 0.4475 0.044 Uiso 1 1 calc R U
C7 C 0.78508(19) 0.5294(2) 0.32344(9) 0.0300(3) Uani 1 1 d . .
H7A H 0.8433 0.4568 0.2810 0.036 Uiso 1 1 calc R U
H7B H 0.8423 0.6391 0.3196 0.036 Uiso 1 1 calc R U
C8 C 0.58565(19) 0.56135(18) 0.31590(9) 0.0279(3) Uani 1 1 d . .
H8A H 0.5615 0.5817 0.2588 0.034 Uiso 1 1 calc R U
H8B H 0.5344 0.6615 0.3454 0.034 Uiso 1 1 calc R U
C9 C 0.56225(18) 0.06518(18) 0.32549(9) 0.0275(3) Uani 1 1 d . .
H9A H 0.4905 0.0501 0.3780 0.033 Uiso 1 1 calc R U
H9B H 0.5183 -0.0095 0.2882 0.033 Uiso 1 1 calc R U
C10 C 0.75355(18) 0.00735(18) 0.33666(9) 0.0271(3) Uani 1 1 d . .
C11 C 0.8039(3) -0.0602(2) 0.41098(12) 0.0416(4) Uani 1 1 d . .
H11 H 0.7178 -0.0664 0.4562 0.050 Uiso 1 1 calc R U
C12 C 0.9789(3) -0.1186(3) 0.41983(16) 0.0580(6) Uani 1 1 d . .
H12 H 1.0114 -0.1663 0.4708 0.070 Uiso 1 1 calc R U
C13 C 1.1047(3) -0.1078(2) 0.35565(19) 0.0656(8) Uani 1 1 d . .
H13 H 1.2247 -0.1459 0.3623 0.079 Uiso 1 1 calc R U
C14 C 1.0580(3) -0.0420(3) 0.28159(18) 0.0647(7) Uani 1 1 d . .
H14 H 1.1455 -0.0353 0.2369 0.078 Uiso 1 1 calc R U
C15 C 0.8825(2) 0.0148(2) 0.27192(12) 0.0434(4) Uani 1 1 d . .
H15 H 0.8507 0.0592 0.2204 0.052 Uiso 1 1 calc R U
S1 S 0.37263(5) 0.27862(5) 0.15594(2) 0.03167(11) Uani 1 1 d . .
O2 O 0.46662(19) 0.11900(15) 0.13586(8) 0.0439(3) Uani 1 1 d . .
O3 O 0.19421(17) 0.31861(18) 0.13643(8) 0.0459(3) Uani 1 1 d . .
C16 C 0.5042(2) 0.4437(2) 0.11417(9) 0.0294(3) Uani 1 1 d . .
C17 C 0.4266(2) 0.6100(2) 0.10041(10) 0.0356(3) Uani 1 1 d . .
H17 H 0.3014 0.6324 0.1076 0.043 Uiso 1 1 calc R U
C18 C 0.5342(3) 0.7422(2) 0.07611(11) 0.0431(4) Uani 1 1 d . .
H18 H 0.4817 0.8555 0.0659 0.052 Uiso 1 1 calc R U
C19 C 0.7171(3) 0.7125(2) 0.06628(10) 0.0432(4) Uani 1 1 d . .
C20 C 0.7924(2) 0.5447(3) 0.07920(11) 0.0420(4) Uani 1 1 d . .
H20 H 0.9176 0.5225 0.0721 0.050 Uiso 1 1 calc R U
C21 C 0.6871(2) 0.4105(2) 0.10222(10) 0.0357(4) Uani 1 1 d . .
H21 H 0.7393 0.2964 0.1098 0.043 Uiso 1 1 calc R U
C22 C 0.8323(4) 0.8588(3) 0.04058(15) 0.0656(7) Uani 1 1 d . .
H22A H 0.9502 0.8304 0.0592 0.098 Uiso 1 1 calc R U
H22B H 0.7783 0.9638 0.0641 0.098 Uiso 1 1 calc R U
H22C H 0.8433 0.8773 -0.0183 0.098 Uiso 1 1 calc R U

loop_
_atom_site_aniso_label
_atom_site_aniso_U_11
_atom_site_aniso_U_22
_atom_site_aniso_U_33
_atom_site_aniso_U_23
_atom_site_aniso_U_13
_atom_site_aniso_U_12
N1 0.0223(5) 0.0311(6) 0.0290(6) -0.0001(5) -0.0053(4) -0.0012(4)
C1 0.0210(6) 0.0515(10) 0.0374(8) -0.0044(7) -0.0032(6) 0.0076(6)
C2 0.0223(6) 0.0432(9) 0.0316(8) -0.0036(7) 0.0023(5) 0.0041(6)
C3 0.0212(6) 0.0259(7) 0.0244(6) -0.0007(5) -0.0011(5) 0.0017(5)
C4 0.0191(5) 0.0234(6) 0.0257(6) 0.0003(5) -0.0019(5) -0.0003(5)
C5 0.0283(6) 0.0274(7) 0.0255(7) -0.0038(5) -0.0019(5) 0.0025(5)
O1 0.0430(6) 0.0422(7) 0.0264(5) 0.0034(5) -0.0023(4) -0.0033(5)
C6 0.0312(7) 0.0471(10) 0.0323(8) 0.0014(7) -0.0087(6) -0.0082(7)
C7 0.0281(6) 0.0298(7) 0.0322(7) -0.0005(6) -0.0030(5) -0.0051(5)
C8 0.0299(7) 0.0220(7) 0.0314(7) -0.0018(6) -0.0039(5) 0.0020(5)
C9 0.0247(6) 0.0230(7) 0.0344(7) 0.0014(6) -0.0025(5) -0.0029(5)
C10 0.0268(6) 0.0184(6) 0.0368(8) 0.0004(6) -0.0068(5) -0.0021(5)
C11 0.0557(10) 0.0283(8) 0.0418(9) -0.0023(7) -0.0178(8) 0.0069(7)
C12 0.0666(14) 0.0336(10) 0.0804(16) -0.0069(10) -0.0476(13) 0.0081(9)
C13 0.0346(9) 0.0276(9) 0.138(2) 0.0031(12) -0.0342(12) -0.0022(7)
C14 0.0313(9) 0.0372(10) 0.116(2) 0.0188(12) 0.0149(10) 0.0017(7)
C15 0.0360(8) 0.0334(8) 0.0547(11) 0.0114(8) 0.0061(7) 0.0064(7)
S1 0.0363(2) 0.0302(2) 0.03006(19) -0.00136(15) -0.00949(14) -0.00519(15)
O2 0.0658(8) 0.0281(6) 0.0389(7) -0.0074(5) -0.0064(6) -0.0042(6)
O3 0.0413(6) 0.0572(8) 0.0428(7) 0.0037(6) -0.0206(5) -0.0120(6)
C16 0.0371(7) 0.0270(7) 0.0244(7) -0.0011(6) -0.0051(5) -0.0022(6)
C17 0.0431(8) 0.0310(8) 0.0328(8) -0.0016(6) -0.0088(6) 0.0025(6)
C18 0.0650(12) 0.0281(8) 0.0368(9) -0.0012(7) -0.0082(8) -0.0041(8)
C19 0.0617(11) 0.0416(10) 0.0291(8) -0.0041(7) -0.0034(7) -0.0195(8)
C20 0.0405(9) 0.0536(11) 0.0314(8) -0.0006(8) 0.0006(7) -0.0082(8)
C21 0.0385(8) 0.0364(8) 0.0298(8) 0.0002(6) 0.0011(6) 0.0030(7)
C22 0.0869(17) 0.0596(14) 0.0550(13) -0.0041(11) -0.0009(12) -0.0399(13)

loop_
_atom_type_symbol
_atom_type_description
_atom_type_scat_dispersion_real
_atom_type_scat_dispersion_imag
_atom_type_scat_source
C C 0.0033 0.0016 'International Tables Vol C Tables 4.2.6.8 and 6.1.1.4'
H H 0.0000 0.0000 'International Tables Vol C Tables 4.2.6.8 and 6.1.1.4'
N N 0.0061 0.0033 'International Tables Vol C Tables 4.2.6.8 and 6.1.1.4'
O O 0.0106 0.0060 'International Tables Vol C Tables 4.2.6.8 and 6.1.1.4'
S S 0.1246 0.1234 'International Tables Vol C Tables 4.2.6.8 and 6.1.1.4'

loop_
_geom_angle_atom_site_label_1
_geom_angle_atom_site_label_2
_geom_angle_atom_site_label_3
_geom_angle
C1 N1 C4 112.30(12)
C1 N1 S1 119.60(10)
C4 N1 S1 119.23(9)
N1 C1 C2 102.71(11)
N1 C1 H1A 111.2
C2 C1 H1A 111.2
N1 C1 H1B 111.2
C2 C1 H1B 111.2
H1A C1 H1B 109.1
C1 C2 C3 102.84(12)
C1 C2 H2A 111.2
C3 C2 H2A 111.2
C1 C2 H2B 111.2
C3 C2 H2B 111.2
H2A C2 H2B 109.1
C2 C3 C5 114.80(12)
C2 C3 C8 114.88(12)
C5 C3 C8 101.42(11)
C2 C3 C4 102.50(12)
C5 C3 C4 113.50(11)
C8 C3 C4 110.13(11)
N1 C4 C9 110.39(11)
N1 C4 C3 101.90(10)
C9 C4 C3 117.33(12)
N1 C4 H4 108.9
C9 C4 H4 108.9
C3 C4 H4 108.9
O1 C5 C6 125.73(14)
O1 C5 C3 125.24(14)
C6 C5 C3 108.92(12)
C5 C6 C7 105.43(12)
C5 C6 H6A 110.7
C7 C6 H6A 110.7
C5 C6 H6B 110.7
C7 C6 H6B 110.7
H6A C6 H6B 108.8
C6 C7 C8 103.57(12)
C6 C7 H7A 111.0
C8 C7 H7A 111.0
C6 C7 H7B 111.0
C8 C7 H7B 111.0
H7A C7 H7B 109.0
C7 C8 C3 103.64(11)
C7 C8 H8A 111.0
C3 C8 H8A 111.0
C7 C8 H8B 111.0
C3 C8 H8B 111.0
H8A C8 H8B 109.0
C10 C9 C4 113.54(11)
C10 C9 H9A 108.9
C4 C9 H9A 108.9
C10 C9 H9B 108.9
C4 C9 H9B 108.9
H9A C9 H9B 107.7
C15 C10 C11 118.24(15)
C15 C10 C9 120.56(14)
C11 C10 C9 121.16(15)
C12 C11 C10 120.6(2)
C12 C11 H11 119.7
C10 C11 H11 119.7
C13 C12 C11 120.3(2)
C13 C12 H12 119.9
C11 C12 H12 119.9
C12 C13 C14 120.11(17)
C12 C13 H13 119.9
C14 C13 H13 119.9
C13 C14 C15 120.0(2)
C13 C14 H14 120.0
C15 C14 H14 120.0
C10 C15 C14 120.71(19)
C10 C15 H15 119.6
C14 C15 H15 119.6
O3 S1 O2 120.45(9)
O3 S1 N1 106.14(7)
O2 S1 N1 106.49(7)
O3 S1 C16 109.45(7)
O2 S1 C16 107.12(8)
N1 S1 C16 106.36(7)
C21 C16 C17 120.43(15)
C21 C16 S1 119.47(12)
C17 C16 S1 119.83(13)
C18 C17 C16 119.14(16)
C18 C17 H17 120.4
C16 C17 H17 120.4
C19 C18 C17 121.26(16)
C19 C18 H18 119.4
C17 C18 H18 119.4
C18 C19 C20 118.81(17)
C18 C19 C22 120.5(2)
C20 C19 C22 120.7(2)
C21 C20 C19 120.79(17)
C21 C20 H20 119.6
C19 C20 H20 119.6
C20 C21 C16 119.53(15)
C20 C21 H21 120.2
C16 C21 H21 120.2
C19 C22 H22A 109.5
C19 C22 H22B 109.5
H22A C22 H22B 109.5
C19 C22 H22C 109.5
H22A C22 H22C 109.5
H22B C22 H22C 109.5

loop_
_geom_bond_atom_site_label_1
_geom_bond_atom_site_label_2
_geom_bond_distance
N1 C1 1.471(2)
N1 C4 1.4846(16)
N1 S1 1.6287(13)
C1 C2 1.520(2)
C1 H1A 0.9900
C1 H1B 0.9900
C2 C3 1.5273(19)
C2 H2A 0.9900
C2 H2B 0.9900
C3 C5 1.5288(19)
C3 C8 1.540(2)
C3 C4 1.556(2)
C4 C9 1.5402(19)
C4 H4 1.0000
C5 O1 1.2095(18)
C5 C6 1.512(2)
C6 C7 1.529(2)
C6 H6A 0.9900
C6 H6B 0.9900
C7 C8 1.5316(19)
C7 H7A 0.9900
C7 H7B 0.9900
C8 H8A 0.9900
C8 H8B 0.9900
C9 C10 1.5111(18)
C9 H9A 0.9900
C9 H9B 0.9900
C10 C15 1.386(2)
C10 C11 1.389(2)
C11 C12 1.388(3)
C11 H11 0.9500
C12 C13 1.365(4)
C12 H12 0.9500
C13 C14 1.372(4)
C13 H13 0.9500
C14 C15 1.390(3)
C14 H14 0.9500
C15 H15 0.9500
S1 O3 1.4302(12)
S1 O2 1.4314(13)
S1 C16 1.7575(16)
C16 C21 1.389(2)
C16 C17 1.393(2)
C17 C18 1.383(3)
C17 H17 0.9500
C18 C19 1.385(3)
C18 H18 0.9500
C19 C20 1.395(3)
C19 C22 1.509(3)
C20 C21 1.381(2)
C20 H20 0.9500
C21 H21 0.9500
C22 H22A 0.9800
C22 H22B 0.9800
C22 H22C 0.9800
